data_7246014
loop_
_publ_author_name
'Peng, Chuxiong'
'Gu, Fengyan'
'Lin, Xiaofeng'
'Ding, Ning'
'Zhan, Qichen'
'Cao, Peng'
'Cao, Tao'

_publ_section_title
;
 Highly selective catalyst- and additive-free iodosulfonylation of
 cyclopropenes in water
;
_journal_issue 2
_journal_name_full 'Green Chemistry'
_journal_page_first 671
_journal_page_last 677
_journal_paper_doi 10.1039/D2GC04296G
_journal_volume 25
_journal_year 2023
_chemical_absolute_configuration ab
_chemical_formula_moiety 'C20 H19 I O6 S'
_chemical_formula_sum 'C20 H19 I O6 S'
_chemical_formula_weight 514.31
_chemical_name_systematic 1
_space_group_crystal_system triclinic
_space_group_IT_number 1
_space_group_name_Hall 'P 1'
_space_group_name_H-M_alt 'P 1'
_atom_sites_solution_hydrogens geom
_audit_creation_date 2022-07-18
_audit_creation_method
;
Olex2 1.2
(compiled 2018.05.29 svn.r3508 for OlexSys, GUI svn.r5506)
;
_audit_update_record
;
2022-07-19 deposited with the CCDC.	2022-12-16 downloaded from the CCDC.
;
_cell_angle_alpha 75.161(12)
_cell_angle_beta 88.164(11)
_cell_angle_gamma 77.878(12)
_cell_formula_units_Z 1
_cell_length_a 6.8727(9)
_cell_length_b 7.4757(10)
_cell_length_c 10.7012(13)
_cell_measurement_reflns_used 1423
_cell_measurement_temperature 293
_cell_measurement_theta_max 63.2400
_cell_measurement_theta_min 4.2960
_cell_volume 519.48(12)
_computing_cell_refinement 'CrysAlisPro 1.171.41.89a (Rigaku OD, 2020)'
_computing_data_collection 'CrysAlisPro 1.171.41.89a (Rigaku OD, 2020)'
_computing_data_reduction 'CrysAlisPro 1.171.41.89a (Rigaku OD, 2020)'
_computing_molecular_graphics 'Olex2 (Dolomanov et al., 2009)'
_computing_publication_material 'Olex2 (Dolomanov et al., 2009)'
_computing_structure_refinement 'ShelXL (Sheldrick, 2015)'
_computing_structure_solution 'SHELXT 2018/2 (Sheldrick, 2018)'
_diffrn_ambient_temperature 293
_diffrn_detector 'Hybrid Pixel Array Detector'
_diffrn_detector_area_resol_mean 10.0000
_diffrn_measured_fraction_theta_full 0.961
_diffrn_measured_fraction_theta_max 0.961
_diffrn_measurement_details
;
List of Runs (angles in degrees, time in seconds):

  # Type    Start    End  Width  t~exp~   \w     \q     \k     \f   Frames
#--------------------------------------------------------------------------
  1  \w     27.00  67.00   0.50    0.50    --   42.50 -77.00 120.00   80
  2  \w      3.00  69.00   0.50    0.50    --   42.50 -82.00 -60.00  132
  3  \w     19.00  64.00   0.50    0.50    --   42.50  65.00 -60.00   90
  4  \w    105.00 131.00   0.50    0.50    --   42.50   0.00-120.00   52
  5  \w     49.00  92.00   0.50    0.50    --   42.50   0.00-120.00   86
  6  \w    -29.00  -3.00   0.50    0.50    --   42.50   0.00-120.00   52
  7  \w      5.00  66.00   0.50    0.50    --   42.50 -65.00  90.00  122
  8  \w     72.00 130.00   0.50    0.50    --   42.50  65.00 -60.00  116
  9  \w     -6.00  64.00   0.50    0.50    --   42.50 -43.00 -30.00  140
 10  \w     16.00  76.00   0.50    0.50    --   42.50  54.00-120.00  120
 11  \w    -38.00 -10.00   0.50    0.50    --   42.50 -65.00  90.00   56
 12  \w    106.00 131.00   0.50    0.50    --   42.50  65.00-120.00   50
 13  \w     53.00 121.00   0.50    1.50    --   93.70 -82.00 -90.00  136
 14  \w     12.00  55.00   0.50    1.50    --   93.70 -33.00  60.00   86
 15  \w     62.00 111.00   0.50    1.50    --   93.70 -59.00-120.00   98
 16  \w     55.00 111.00   0.50    1.50    --   93.70 -50.00 120.00  112
 17  \w      7.00  54.00   0.50    1.50    --   93.70 -59.00-120.00   94
 18  \w     96.00 121.00   0.50    1.50    --   93.70 -33.00-120.00   50
 19  \w      4.00 183.00   0.50    1.50    --   93.70   0.00-180.00  358
 20  \w     72.00  98.00   0.50    1.50    --   93.70 -82.00 -30.00   52
 21  \w    157.00 182.00   0.50    1.50    --   93.70  82.00-180.00   50
 22  \w     69.00  98.00   0.50    1.50    --   93.70 -82.00  30.00   58
 23  \w      9.00  87.00   0.50    1.50    --   93.70 -33.00-120.00  156
 24  \w     97.00 123.00   0.50    1.50    --   93.70  82.00-180.00   52
 25  \w     70.00 107.00   0.50    1.50    --   93.70  77.00 120.00   74
 26  \w    139.00 182.00   0.50    1.50    --   93.70  77.00 120.00   86
 27  \w     41.00 120.00   0.50    1.50    --   93.70 -82.00  90.00  158
 28  \w     19.00  60.00   0.50    1.50    --   93.70 -82.00  30.00   82
 29  \w      6.00  31.00   0.50    1.50    --   93.70 -82.00  90.00   50
 30  \w     82.00 108.00   0.50    1.50    --   93.70 -82.00-150.00   52
 31  \w    133.00 180.00   0.50    1.50    --   93.70  68.00-180.00   94
 32  \w     74.00 125.00   0.50    1.50    --   93.70 -33.00  60.00  102
 33  \w     15.00  71.00   0.50    1.50    --   93.70 -82.00 150.00  112
 34  \w     75.00 118.00   0.50    1.50    --   93.70 -82.00 150.00   86
 35  \w      7.00  69.00   0.50    1.50    --   93.70 -82.00-120.00  124
;
_diffrn_measurement_device 'four-circle diffractometer'
_diffrn_measurement_device_type 'XtaLAB Pro II AFC12 (RINC): Kappa single'
_diffrn_measurement_method '\w scans'
_diffrn_orient_matrix_type 'CrysAlisPro convention (1999,Acta A55,543-557)'
_diffrn_orient_matrix_UB_11 0.0073277000
_diffrn_orient_matrix_UB_12 -0.0826669000
_diffrn_orient_matrix_UB_13 -0.1183919000
_diffrn_orient_matrix_UB_21 0.0608966000
_diffrn_orient_matrix_UB_22 0.1786133000
_diffrn_orient_matrix_UB_23 -0.0849742000
_diffrn_orient_matrix_UB_31 0.2209822000
_diffrn_orient_matrix_UB_32 -0.0937272000
_diffrn_orient_matrix_UB_33 0.0309017000
_diffrn_radiation_monochromator mirror
_diffrn_radiation_probe x-ray
_diffrn_radiation_type CuK\a
_diffrn_radiation_wavelength 1.54184
_diffrn_reflns_av_R_equivalents 0.1062
_diffrn_reflns_av_unetI/netI 0.1442
_diffrn_reflns_Laue_measured_fraction_full 0.961
_diffrn_reflns_Laue_measured_fraction_max 0.961
_diffrn_reflns_limit_h_max 7
_diffrn_reflns_limit_h_min -7
_diffrn_reflns_limit_k_max 8
_diffrn_reflns_limit_k_min -8
_diffrn_reflns_limit_l_max 12
_diffrn_reflns_limit_l_min -12
_diffrn_reflns_number 3424
_diffrn_reflns_point_group_measured_fraction_full 0.579
_diffrn_reflns_point_group_measured_fraction_max 0.579
_diffrn_reflns_theta_full 63.656
_diffrn_reflns_theta_max 63.656
_diffrn_reflns_theta_min 4.275
_diffrn_source 'micro-focus sealed X-ray tube'
_diffrn_source_type 'Rigaku (Cu) X-ray Source'
_exptl_absorpt_coefficient_mu 13.341
_exptl_absorpt_correction_T_max 1.00000
_exptl_absorpt_correction_T_min 0.33849
_exptl_absorpt_correction_type multi-scan
_exptl_absorpt_process_details
;
CrysAlisPro 1.171.41.89a (Rigaku Oxford Diffraction, 2020)
Empirical absorption correction using spherical harmonics,
implemented in SCALE3 ABSPACK scaling algorithm.
;
_exptl_crystal_colour 'dull light colourless'
_exptl_crystal_colour_lustre dull
_exptl_crystal_colour_modifier light
_exptl_crystal_colour_primary colourless
_exptl_crystal_density_diffrn 1.644
_exptl_crystal_description block
_exptl_crystal_F_000 256
_exptl_crystal_size_max 0.06
_exptl_crystal_size_mid 0.05
_exptl_crystal_size_min 0.04
_refine_diff_density_max 1.917
_refine_diff_density_min -1.382
_refine_diff_density_rms 0.199
_refine_ls_abs_structure_details
;
 Refined as an inversion twin.
;
_refine_ls_abs_structure_Flack 0.00(3)
_refine_ls_extinction_method none
_refine_ls_goodness_of_fit_ref 1.056
_refine_ls_hydrogen_treatment constr
_refine_ls_matrix_type full
_refine_ls_number_parameters 257
_refine_ls_number_reflns 1979
_refine_ls_number_restraints 117
_refine_ls_restrained_S_all 1.028
_refine_ls_R_factor_all 0.1093
_refine_ls_R_factor_gt 0.0875
_refine_ls_shift/su_max 0.001
_refine_ls_shift/su_mean 0.000
_refine_ls_structure_factor_coef Fsqd
_refine_ls_weighting_details 'w=1/[\s^2^(Fo^2^)+(0.1839P)^2^] where P=(Fo^2^+2Fc^2^)/3'
_refine_ls_weighting_scheme calc
_refine_ls_wR_factor_gt 0.2120
_refine_ls_wR_factor_ref 0.2652
_reflns_Friedel_coverage 0.205
_reflns_Friedel_fraction_full 0.197
_reflns_Friedel_fraction_max 0.197
_reflns_number_gt 1636
_reflns_number_total 1979
_reflns_threshold_expression 'I > 2\s(I)'
_cod_data_source_file d2gc04296g2.cif
_cod_data_source_block 2j-1-x_auto
_cod_depositor_comments 'Adding full bibliography for 7246014.cif.'
_cod_database_code 7246014
_shelx_shelxl_version_number 2018/3
_shelx_space_group_comment
;
The symmetry employed for this shelxl refinement is uniquely defined
by the following loop, which should always be used as a source of
symmetry information in preference to the above space-group names.
They are only intended as comments.
;
_shelx_estimated_absorpt_t_max 0.617
_shelx_estimated_absorpt_t_min 0.502
_diffrn_oxdiff_digest_frames
;
01bdac035c64b5589e7d5dbe8d65a69342034185b02
;
_reflns_odcompleteness_completeness 95.45
_reflns_odcompleteness_iscentric 1
_reflns_odcompleteness_theta 66.97
_olex2_refinement_description
;
1. Twinned data refinement
 Scales: 1.00(3)
 0.00(3)
2. Fixed Uiso
 At 1.2 times of:
  All C(H) groups
 At 1.5 times of:
  All C(H,H,H) groups
3. Uiso/Uaniso restraints and constraints
C1 \\sim C2 \\sim C3 \\sim C4 \\sim C5 \\sim C6 \\sim C7 \\sim C8 \\sim C9
\\sim C10 \\sim C11 \\sim C12 \\sim C13 \\sim C14 \\sim C15 \\sim C16 \\sim C17
\\sim C18 \\sim C19 \\sim C20: within 2A with sigma of 0.004 and sigma for
terminal atoms of 0.008
4.a Ternary CH refined with riding coordinates:
 C8(H8)
4.b Aromatic/amide H refined with riding coordinates:
 C3(H3), C4(H4), C6(H6), C7(H7), C16(H16), C17(H17), C18(H18), C19(H19),
 C20(H20)
4.c Idealised Me refined as rotating group:
 C1(H1A,H1B,H1C), C11(H11A,H11B,H11C), C14(H14A,H14B,H14C)
;
_olex2_submission_special_instructions 'No special instructions were received'
_oxdiff_exptl_absorpt_empirical_details
;
Empirical correction (ABSPACK) includes:
- Absorption correction using spherical harmonics
- Frame scaling
;
_oxdiff_exptl_absorpt_empirical_full_max 2.126
_oxdiff_exptl_absorpt_empirical_full_min 0.528

loop_
_space_group_symop_operation_xyz
'x, y, z'

loop_
_atom_site_label
_atom_site_type_symbol
_atom_site_fract_x
_atom_site_fract_y
_atom_site_fract_z
_atom_site_U_iso_or_equiv
_atom_site_adp_type
_atom_site_occupancy
_atom_site_site_symmetry_order
_atom_site_calc_flag
_atom_site_refinement_flags_posn
_atom_site_refinement_flags_adp
_atom_site_refinement_flags_occupancy
_atom_site_disorder_assembly
_atom_site_disorder_group
I1 I 0.34697(2) 0.15562(2) 0.53560(2) 0.0522(6) Uani 1 1 d . . . . .
S1 S 0.5107(11) 0.4503(10) 0.7315(7) 0.0416(16) Uani 1 1 d . . . . .
O1 O 0.558(4) 0.607(3) 0.766(2) 0.058(5) Uani 1 1 d . . . . .
O2 O 0.314(3) 0.410(3) 0.763(2) 0.047(5) Uani 1 1 d . . . . .
O3 O 0.126(3) 0.785(3) 0.563(2) 0.049(5) Uani 1 1 d . . . . .
O4 O 0.026(3) 0.547(3) 0.509(2) 0.059(6) Uani 1 1 d . . . . .
O5 O 0.263(5) 0.854(3) 0.284(3) 0.074(8) Uani 1 1 d . . . . .
O6 O 0.574(4) 0.784(3) 0.3490(19) 0.052(5) Uani 1 1 d . . . . .
C1 C 1.132(6) -0.249(5) 0.978(4) 0.067(6) Uani 1 1 d . U . . .
H1A H 1.076881 -0.320530 1.052812 0.101 Uiso 1 1 calc GR . . . .
H1B H 1.249592 -0.214982 1.002283 0.101 Uiso 1 1 calc GR . . . .
H1C H 1.165207 -0.323643 0.916305 0.101 Uiso 1 1 calc GR . . . .
C2 C 0.983(6) -0.075(4) 0.918(3) 0.056(4) Uani 1 1 d . U . . .
C3 C 0.778(5) -0.086(4) 0.903(3) 0.055(4) Uani 1 1 d . U . . .
H3 H 0.739133 -0.201328 0.930547 0.066 Uiso 1 1 calc R . . . .
C4 C 0.636(5) 0.081(4) 0.845(3) 0.053(4) Uani 1 1 d . U . . .
H4 H 0.501696 0.076591 0.841088 0.064 Uiso 1 1 calc R . . . .
C5 C 0.694(5) 0.241(4) 0.796(3) 0.051(4) Uani 1 1 d . U . . .
C6 C 0.887(5) 0.260(4) 0.805(3) 0.052(4) Uani 1 1 d . U . . .
H6 H 0.920930 0.377457 0.774579 0.063 Uiso 1 1 calc R . . . .
C7 C 1.032(5) 0.098(4) 0.861(3) 0.056(4) Uani 1 1 d . U . . .
H7 H 1.164507 0.107842 0.860179 0.067 Uiso 1 1 calc R . . . .
C8 C 0.539(5) 0.491(4) 0.561(3) 0.045(3) Uani 1 1 d . U . . .
H8 H 0.662645 0.533720 0.533568 0.054 Uiso 1 1 calc R . . . .
C9 C 0.366(5) 0.599(4) 0.469(3) 0.044(3) Uani 1 1 d . U . . .
C10 C 0.153(5) 0.632(4) 0.521(3) 0.043(4) Uani 1 1 d . U . . .
C11 C -0.075(6) 0.850(5) 0.607(4) 0.079(12) Uani 1 1 d . U . . .
H11A H -0.171439 0.826888 0.553378 0.118 Uiso 1 1 calc GR . . . .
H11B H -0.097017 0.983396 0.600656 0.118 Uiso 1 1 calc GR . . . .
H11C H -0.087795 0.782992 0.695025 0.118 Uiso 1 1 calc GR . . . .
C12 C 0.474(5) 0.406(4) 0.475(3) 0.046(3) Uani 1 1 d . U . . .
C13 C 0.396(5) 0.763(4) 0.359(3) 0.044(4) Uani 1 1 d . U . . .
C14 C 0.629(9) 0.914(5) 0.237(4) 0.090(16) Uani 1 1 d . U . . .
H14A H 0.593711 0.882258 0.160933 0.135 Uiso 1 1 calc GR . . . .
H14B H 0.769448 0.907504 0.240215 0.135 Uiso 1 1 calc GR . . . .
H14C H 0.559090 1.040421 0.236066 0.135 Uiso 1 1 calc GR . . . .
C15 C 0.598(5) 0.373(4) 0.353(3) 0.049(3) Uani 1 1 d . U . . .
C16 C 0.504(5) 0.422(4) 0.227(3) 0.052(3) Uani 1 1 d . U . . .
H16 H 0.365352 0.454911 0.221068 0.062 Uiso 1 1 calc R . . . .
C17 C 0.605(6) 0.421(5) 0.119(3) 0.054(3) Uani 1 1 d . U . . .
H17 H 0.543257 0.463945 0.037211 0.065 Uiso 1 1 calc R . . . .
C18 C 0.819(6) 0.349(4) 0.136(3) 0.056(3) Uani 1 1 d . U . . .
H18 H 0.894714 0.340080 0.063181 0.067 Uiso 1 1 calc R . . . .
C19 C 0.911(5) 0.294(4) 0.252(3) 0.055(3) Uani 1 1 d . U . . .
H19 H 1.045399 0.237125 0.260219 0.066 Uiso 1 1 calc R . . . .
C20 C 0.803(5) 0.323(4) 0.362(3) 0.051(3) Uani 1 1 d . U . . .
H20 H 0.869845 0.307611 0.439277 0.061 Uiso 1 1 calc R . . . .

loop_
_atom_site_aniso_label
_atom_site_aniso_U_11
_atom_site_aniso_U_22
_atom_site_aniso_U_33
_atom_site_aniso_U_23
_atom_site_aniso_U_13
_atom_site_aniso_U_12
I1 0.0530(10) 0.0400(8) 0.0640(11) -0.0155(6) 0.0052(7) -0.0087(6)
S1 0.044(4) 0.040(3) 0.043(4) -0.016(3) 0.005(3) -0.006(3)
O1 0.074(15) 0.061(13) 0.050(11) -0.023(9) 0.005(10) -0.030(11)
O2 0.033(11) 0.051(12) 0.055(11) -0.006(9) 0.001(8) -0.011(9)
O3 0.053(13) 0.022(9) 0.075(14) -0.018(9) 0.002(10) -0.003(8)
O4 0.047(13) 0.042(11) 0.092(16) -0.029(11) 0.012(11) -0.006(9)
O5 0.09(2) 0.048(14) 0.068(17) -0.004(12) 0.004(15) 0.019(13)
O6 0.081(16) 0.033(9) 0.048(11) -0.016(8) 0.011(10) -0.016(9)
C1 0.057(11) 0.055(10) 0.075(11) -0.005(9) -0.005(10) 0.004(9)
C2 0.049(8) 0.045(7) 0.068(8) -0.007(6) 0.001(6) -0.003(6)
C3 0.049(8) 0.042(7) 0.067(8) -0.007(6) 0.001(7) -0.004(6)
C4 0.047(8) 0.041(7) 0.066(8) -0.007(6) 0.001(7) -0.005(6)
C5 0.045(8) 0.040(7) 0.065(8) -0.009(6) 0.001(6) -0.006(6)
C6 0.046(8) 0.041(7) 0.066(8) -0.009(6) 0.001(6) -0.007(6)
C7 0.048(8) 0.045(7) 0.068(8) -0.007(6) 0.001(7) -0.004(6)
C8 0.055(7) 0.035(6) 0.048(6) -0.013(5) 0.003(6) -0.010(5)
C9 0.055(7) 0.033(5) 0.047(6) -0.016(5) 0.003(5) -0.011(5)
C10 0.056(8) 0.032(6) 0.047(7) -0.017(6) 0.002(6) -0.013(6)
C11 0.05(2) 0.06(2) 0.09(3) 0.003(18) 0.027(19) 0.020(16)
C12 0.055(7) 0.035(5) 0.049(6) -0.015(5) 0.003(5) -0.009(5)
C13 0.055(8) 0.032(7) 0.046(7) -0.015(6) 0.004(6) -0.009(6)
C14 0.18(5) 0.039(17) 0.07(2) -0.017(15) 0.05(3) -0.05(2)
C15 0.058(6) 0.040(5) 0.049(6) -0.017(5) 0.004(5) -0.005(5)
C16 0.061(7) 0.044(6) 0.050(6) -0.016(5) 0.003(6) -0.003(5)
C17 0.063(7) 0.046(6) 0.051(6) -0.015(6) 0.004(6) -0.004(6)
C18 0.064(7) 0.048(6) 0.052(6) -0.015(6) 0.006(6) -0.003(6)
C19 0.062(7) 0.047(6) 0.052(6) -0.014(6) 0.006(6) -0.003(6)
C20 0.060(7) 0.043(6) 0.051(6) -0.016(5) 0.005(6) -0.004(5)

loop_
_atom_type_symbol
_atom_type_description
_atom_type_scat_dispersion_real
_atom_type_scat_dispersion_imag
_atom_type_scat_source
C C 0.0181 0.0091 'International Tables Vol C Tables 4.2.6.8 and 6.1.1.4'
H H 0.0000 0.0000 'International Tables Vol C Tables 4.2.6.8 and 6.1.1.4'
I I -0.3257 6.8362 'International Tables Vol C Tables 4.2.6.8 and 6.1.1.4'
O O 0.0492 0.0322 'International Tables Vol C Tables 4.2.6.8 and 6.1.1.4'
S S 0.3331 0.5567 'International Tables Vol C Tables 4.2.6.8 and 6.1.1.4'

loop_
_geom_angle_atom_site_label_1
_geom_angle_atom_site_label_2
_geom_angle_atom_site_label_3
_geom_angle
_geom_angle_site_symmetry_1
_geom_angle_site_symmetry_3
_geom_angle_publ_flag
O1 S1 O2 117.9(14) . . ?
O1 S1 C5 110.4(15) . . ?
O1 S1 C8 106.7(14) . . ?
O2 S1 C5 108.7(14) . . ?
O2 S1 C8 108.3(15) . . ?
C8 S1 C5 103.9(15) . . ?
C10 O3 C11 116(3) . . ?
C13 O6 C14 119(3) . . ?
C3 C2 C1 120(3) . . ?
C7 C2 C1 124(3) . . ?
C7 C2 C3 116(3) . . ?
C4 C3 C2 120(3) . . ?
C5 C4 C3 120(3) . . ?
C4 C5 S1 119(2) . . ?
C4 C5 C6 123(3) . . ?
C6 C5 S1 118(2) . . ?
C5 C6 C7 119(3) . . ?
C2 C7 C6 122(3) . . ?
C9 C8 S1 121(2) . . ?
C12 C8 S1 130(3) . . ?
C12 C8 C9 60(2) . . ?
C8 C9 C10 120(2) . . ?
C12 C9 C8 55(2) . . ?
C12 C9 C10 120(2) . . ?
C12 C9 C13 121(2) . . ?
C13 C9 C8 119(3) . . ?
C13 C9 C10 112(2) . . ?
O3 C10 C9 108(2) . . ?
O4 C10 O3 126(3) . . ?
O4 C10 C9 126(2) . . ?
C8 C12 I1 123(2) . . ?
C8 C12 C9 65(2) . . ?
C8 C12 C15 122(3) . . ?
C9 C12 I1 125(2) . . ?
C9 C12 C15 117(2) . . ?
C15 C12 I1 103.1(17) . . ?
O5 C13 O6 124(3) . . ?
O5 C13 C9 121(3) . . ?
O6 C13 C9 114(3) . . ?
C16 C15 C12 121(3) . . ?
C20 C15 C12 120(3) . . ?
C20 C15 C16 118(3) . . ?
C17 C16 C15 123(3) . . ?
C16 C17 C18 116(3) . . ?
C19 C18 C17 123(3) . . ?
C18 C19 C20 120(3) . . ?
C15 C20 C19 119(3) . . ?

loop_
_geom_bond_atom_site_label_1
_geom_bond_atom_site_label_2
_geom_bond_distance
_geom_bond_site_symmetry_2
_geom_bond_publ_flag
I1 C12 2.17(3) . ?
S1 O1 1.42(2) . ?
S1 O2 1.45(2) . ?
S1 C5 1.78(3) . ?
S1 C8 1.78(3) . ?
O3 C10 1.31(3) . ?
O3 C11 1.47(4) . ?
O4 C10 1.21(4) . ?
O5 C13 1.20(4) . ?
O6 C13 1.26(4) . ?
O6 C14 1.43(4) . ?
C1 C2 1.48(5) . ?
C2 C3 1.45(5) . ?
C2 C7 1.38(5) . ?
C3 C4 1.42(4) . ?
C4 C5 1.32(4) . ?
C5 C6 1.37(5) . ?
C6 C7 1.41(4) . ?
C8 C9 1.52(4) . ?
C8 C12 1.38(5) . ?
C9 C10 1.54(4) . ?
C9 C12 1.46(4) . ?
C9 C13 1.52(4) . ?
C12 C15 1.58(4) . ?
C15 C16 1.44(4) . ?
C15 C20 1.38(5) . ?
C16 C17 1.34(4) . ?
C17 C18 1.45(5) . ?
C18 C19 1.34(5) . ?
C19 C20 1.41(4) . ?

loop_
_twin_individual_id
_twin_individual_mass_fraction_refined
1 1.00(3)
2 0.00(3)
